data_7008463
loop_
_publ_author_name
'Vaiana, Lea'
'Platas-Iglesias, Carlos'
'Esteban-G\'omez, David'
'Avecilla, Fernando'
'Clemente-Juan, Juan Modesto'
'Real, Jos\'e Antonio'
'de Blas, Andr\'es'
'Rodr\'iguez-Blas, Teresa'

_publ_section_title
;
 Designing binuclear transition metal complexes: a new example of the
 versatility of N,N'-bis(2-aminobenzyl)-4,13-diaza-18-crown-6.
;
_journal_issue 11
_journal_name_full 'Dalton transactions (Cambridge, England : 2003)'
_journal_page_first 2031
_journal_page_last 2037
_journal_paper_doi 10.1039/b503151f
_journal_year 2005
_chemical_formula_moiety 'C34 H52 N8 Ni2 O4, 4(Cl O4), 2(C2 H3 N) '
_chemical_formula_sum 'C38 H58 Cl4 N10 Ni2 O20'
_chemical_formula_weight 1234.12
_chemical_name_systematic
;
?
;
_space_group_IT_number 2
_symmetry_cell_setting triclinic
_symmetry_space_group_name_Hall '-P 1'
_symmetry_space_group_name_H-M 'P -1'
_atom_sites_solution_hydrogens geom
_atom_sites_solution_primary direct
_atom_sites_solution_secondary difmap
_audit_creation_method SHELXL-97
_cell_angle_alpha 86.993(4)
_cell_angle_beta 65.913(4)
_cell_angle_gamma 81.707(4)
_cell_formula_units_Z 1
_cell_length_a 11.032(2)
_cell_length_b 11.376(3)
_cell_length_c 11.665(2)
_cell_measurement_temperature 293(2)
_cell_volume 1322.5(5)
_computing_cell_refinement 'Bruker SAINT'
_computing_data_collection 'Bruker SMART'
_computing_data_reduction 'Bruker SHELXTL'
_computing_molecular_graphics 'Bruker SHELXTL'
_computing_publication_material 'Bruker SHELXTL'
_computing_structure_refinement 'SHELXL-97 (Sheldrick, 1997)'
_computing_structure_solution 'SHELXS-97 (Sheldrick, 1990)'
_diffrn_ambient_temperature 293(2)
_diffrn_measured_fraction_theta_full 0.972
_diffrn_measured_fraction_theta_max 0.972
_diffrn_measurement_device_type 'CCD area detector'
_diffrn_measurement_method 'phi and omega scans'
_diffrn_radiation_monochromator graphite
_diffrn_radiation_source 'fine-focus sealed tube'
_diffrn_radiation_type MoK\a
_diffrn_radiation_wavelength 0.71073
_diffrn_reflns_av_R_equivalents 0.0288
_diffrn_reflns_av_sigmaI/netI 0.0733
_diffrn_reflns_limit_h_max 14
_diffrn_reflns_limit_h_min -14
_diffrn_reflns_limit_k_max 14
_diffrn_reflns_limit_k_min -11
_diffrn_reflns_limit_l_max 10
_diffrn_reflns_limit_l_min -14
_diffrn_reflns_number 7859
_diffrn_reflns_theta_full 27.10
_diffrn_reflns_theta_max 27.10
_diffrn_reflns_theta_min 1.81
_exptl_absorpt_coefficient_mu 0.996
_exptl_absorpt_correction_T_max 0.8489
_exptl_absorpt_correction_T_min 0.8181
_exptl_absorpt_correction_type multi-scan
_exptl_absorpt_process_details 'Sadabs (Scheldrick, 1996)'
_exptl_crystal_colour Blue
_exptl_crystal_density_diffrn 1.550
_exptl_crystal_density_method 'not measured'
_exptl_crystal_description Block
_exptl_crystal_F_000 640
_exptl_crystal_size_max 0.21
_exptl_crystal_size_mid 0.18
_exptl_crystal_size_min 0.17
_refine_diff_density_max 0.517
_refine_diff_density_min -0.486
_refine_diff_density_rms 0.080
_refine_ls_extinction_method none
_refine_ls_goodness_of_fit_ref 1.008
_refine_ls_hydrogen_treatment mixed
_refine_ls_matrix_type full
_refine_ls_number_parameters 355
_refine_ls_number_reflns 5667
_refine_ls_number_restraints 21
_refine_ls_restrained_S_all 1.010
_refine_ls_R_factor_all 0.1044
_refine_ls_R_factor_gt 0.0584
_refine_ls_shift/su_max 0.001
_refine_ls_shift/su_mean 0.000
_refine_ls_structure_factor_coef Fsqd
_refine_ls_weighting_details 'calc w=1/[\s^2^(Fo^2^)+(0.0922P)^2^+0.0000P] where P=(Fo^2^+2Fc^2^)/3'
_refine_ls_weighting_scheme calc
_refine_ls_wR_factor_gt 0.1476
_refine_ls_wR_factor_ref 0.1704
_reflns_number_gt 3558
_reflns_number_total 5667
_reflns_threshold_expression >2sigma(I)
_cod_data_source_file b503151f.txt
_cod_data_source_block compound1
_cod_depositor_comments
;
The following automatic conversions were performed:
'_symmetry_cell_setting' value 'Triclinic' changed to 'triclinic'
according to '/home/saulius/struct/CIF-dictionaries/cif_core.dic'
dictionary named 'cif_core.dic' version 2.4.1 from
2010-06-29.

'_exptl_absorpt_correction_type' value 'Multi-scan' changed
to 'multi-scan' according to
'/home/saulius/struct/CIF-dictionaries/cif_core.dic' dictionary named
'cif_core.dic' version 2.4.1 from 2010-06-29.

Automatic conversion script
Id: cif_fix_enum 1527 2010-12-29 10:47:43Z saulius 
;
_cod_original_sg_symbol_H-M P-1
_cod_database_code 7008463

loop_
_symmetry_equiv_pos_as_xyz
'x, y, z'
'-x, -y, -z'

loop_
_atom_site_label
_atom_site_type_symbol
_atom_site_fract_x
_atom_site_fract_y
_atom_site_fract_z
_atom_site_U_iso_or_equiv
_atom_site_adp_type
_atom_site_occupancy
_atom_site_symmetry_multiplicity
_atom_site_calc_flag
_atom_site_refinement_flags
_atom_site_disorder_assembly
_atom_site_disorder_group
Ni1 Ni 0.62489(5) 0.28370(4) 1.00706(5) 0.03858(19) Uani 1 1 d . . .
Cl1 Cl 0.79141(13) -0.16411(11) 1.07076(14) 0.0661(4) Uani 1 1 d DU . .
O1 O 0.7490(3) 0.4200(2) 0.9499(3) 0.0505(7) Uani 1 1 d . . .
N1 N 0.5300(4) 0.1314(3) 1.0704(3) 0.0428(8) Uani 1 1 d . . .
H2N H 0.480(4) 0.128(3) 1.039(3) 0.027(11) Uiso 1 1 d . . .
H1N H 0.599(4) 0.074(4) 1.039(4) 0.044(12) Uiso 1 1 d . . .
N1S N 0.5747(4) 0.2977(3) 0.8568(3) 0.0497(9) Uani 1 1 d . . .
C1 C 0.6696(5) 0.1720(4) 1.2212(4) 0.0512(11) Uani 1 1 d . . .
H1A H 0.7308 0.1135 1.1595 0.061 Uiso 1 1 calc R . .
H1B H 0.7019 0.1753 1.2867 0.061 Uiso 1 1 calc R . .
C1S C 0.5604(5) 0.2784(4) 0.7710(5) 0.0554(12) Uani 1 1 d . . .
Cl2 Cl 0.90607(16) 0.26982(13) 1.45849(14) 0.0781(4) Uani 1 1 d . . .
O2 O 0.5525(3) 0.6034(2) 0.8758(3) 0.0434(7) Uani 1 1 d . . .
N2 N 0.6707(3) 0.2916(3) 1.1594(3) 0.0426(8) Uani 1 1 d . . .
C2 C 0.5339(5) 0.1328(3) 1.2773(4) 0.0478(10) Uani 1 1 d . . .
N2S N 0.7974(4) 0.1704(3) 0.8978(4) 0.0533(9) Uani 1 1 d . . .
C2S C 0.5429(7) 0.2538(6) 0.6579(5) 0.094(2) Uani 1 1 d . . .
H2S1 H 0.5246 0.3273 0.6199 0.113 Uiso 1 1 calc R . .
H2S2 H 0.4693 0.2090 0.6793 0.113 Uiso 1 1 calc R . .
H2S3 H 0.6233 0.2088 0.5999 0.113 Uiso 1 1 calc R . .
C3S C 0.8846(5) 0.1075(4) 0.8311(4) 0.0523(11) Uani 1 1 d . . .
C3 C 0.4697(6) 0.1161(4) 1.4061(5) 0.0607(13) Uani 1 1 d . . .
H3 H 0.5131 0.1278 1.4572 0.073 Uiso 1 1 calc R . .
C4 C 0.3433(7) 0.0826(5) 1.4597(5) 0.0797(17) Uani 1 1 d . . .
H4 H 0.3025 0.0724 1.5461 0.096 Uiso 1 1 calc R . .
O4A O 0.800(2) -0.2815(7) 1.080(2) 0.146(7) Uani 0.69(3) 1 d PDU A 1
O4B O 0.859(2) -0.256(3) 0.986(5) 0.164(16) Uani 0.31(3) 1 d PDU A 2
C4S C 0.9956(5) 0.0242(5) 0.7479(5) 0.0782(16) Uani 1 1 d . . .
H4S1 H 1.0781 0.0415 0.7482 0.094 Uiso 1 1 calc R . .
H4S2 H 0.9995 0.0318 0.6642 0.094 Uiso 1 1 calc R . .
H4S3 H 0.9821 -0.0554 0.7767 0.094 Uiso 1 1 calc R . .
O5 O 0.9000(5) -0.0985(5) 1.0252(6) 0.1329(19) Uani 1 1 d . A .
C5 C 0.2773(6) 0.0645(5) 1.3864(5) 0.0753(15) Uani 1 1 d . . .
H5 H 0.1921 0.0415 1.4222 0.090 Uiso 1 1 calc R . .
O6 O 0.6904(4) -0.1134(3) 1.0332(4) 0.0935(13) Uani 1 1 d . A .
C6 C 0.3396(5) 0.0808(4) 1.2581(5) 0.0575(12) Uani 1 1 d . . .
H6 H 0.2949 0.0703 1.2077 0.069 Uiso 1 1 calc R . .
O7 O 0.7452(8) -0.1310(7) 1.2036(6) 0.171(3) Uani 1 1 d . A .
C7 C 0.4664(4) 0.1124(3) 1.2043(4) 0.0432(10) Uani 1 1 d . . .
C8 C 0.8092(5) 0.3230(4) 1.1101(5) 0.0535(11) Uani 1 1 d . . .
H8A H 0.8722 0.2552 1.0655 0.064 Uiso 1 1 calc R . .
H8B H 0.8297 0.3418 1.1798 0.064 Uiso 1 1 calc R . .
O8 O 0.9442(7) 0.1663(5) 1.5089(7) 0.164(3) Uani 1 1 d . . .
C9 C 0.8260(5) 0.4285(4) 1.0221(5) 0.0630(13) Uani 1 1 d . . .
H9A H 0.7950 0.5021 1.0701 0.076 Uiso 1 1 calc R . .
H9B H 0.9198 0.4281 0.9667 0.076 Uiso 1 1 calc R . .
O9 O 0.8208(6) 0.2388(7) 1.4062(5) 0.168(3) Uani 1 1 d . . .
C10 C 0.7758(4) 0.5017(4) 0.8470(4) 0.0482(10) Uani 1 1 d . . .
H10A H 0.7710 0.4635 0.7769 0.058 Uiso 1 1 calc R . .
H10B H 0.8662 0.5205 0.8206 0.058 Uiso 1 1 calc R . .
O10 O 1.0206(7) 0.3115(7) 1.3711(6) 0.178(3) Uani 1 1 d . . .
C11 C 0.6805(4) 0.6143(4) 0.8789(4) 0.0462(10) Uani 1 1 d . . .
H11A H 0.6652 0.6401 0.9622 0.055 Uiso 1 1 calc R . .
H11B H 0.7213 0.6752 0.8202 0.055 Uiso 1 1 calc R . .
O11 O 0.8363(6) 0.3540(5) 1.5558(5) 0.1326(19) Uani 1 1 d . . .
C12 C 0.5628(5) 0.6012(4) 0.7483(4) 0.0510(11) Uani 1 1 d . . .
H12A H 0.6141 0.5273 0.7072 0.061 Uiso 1 1 calc R . .
H12B H 0.6078 0.6665 0.7011 0.061 Uiso 1 1 calc R . .
C13 C 0.4228(5) 0.6124(4) 0.7535(4) 0.0533(11) Uani 1 1 d . . .
H13A H 0.4262 0.6285 0.6698 0.064 Uiso 1 1 calc R . .
H13B H 0.3881 0.5374 0.7803 0.064 Uiso 1 1 calc R . .
C1W C 0.7661(14) 0.5958(8) 1.4025(11) 0.142(4) Uani 1 1 d . . .
N1W N 0.6606(13) 0.5659(9) 1.4248(11) 0.190(5) Uani 1 1 d . . .
C2W C 0.8833(10) 0.6327(9) 1.3883(11) 0.169(4) Uani 1 1 d . . .
H2W1 H 0.9028 0.6089 1.4598 0.253 Uiso 1 1 calc R . .
H2W2 H 0.8756 0.7176 1.3813 0.253 Uiso 1 1 calc R . .
H2W3 H 0.9544 0.5975 1.3137 0.253 Uiso 1 1 calc R . .

loop_
_atom_site_aniso_label
_atom_site_aniso_U_11
_atom_site_aniso_U_22
_atom_site_aniso_U_33
_atom_site_aniso_U_23
_atom_site_aniso_U_13
_atom_site_aniso_U_12
Ni1 0.0447(3) 0.0326(3) 0.0450(3) -0.0032(2) -0.0251(3) -0.0028(2)
Cl1 0.0621(8) 0.0516(7) 0.0964(10) 0.0055(7) -0.0451(8) -0.0067(6)
O1 0.0545(18) 0.0428(16) 0.069(2) 0.0108(14) -0.0384(16) -0.0136(14)
N1 0.046(2) 0.039(2) 0.050(2) -0.0050(16) -0.026(2) -0.0040(17)
N1S 0.059(2) 0.049(2) 0.049(2) 0.0005(17) -0.030(2) -0.0086(18)
C1 0.068(3) 0.039(2) 0.061(3) 0.006(2) -0.043(3) -0.002(2)
C1S 0.060(3) 0.060(3) 0.054(3) -0.004(2) -0.031(3) -0.009(2)
Cl2 0.0859(10) 0.0729(9) 0.0727(9) -0.0041(7) -0.0315(8) -0.0027(8)
O2 0.0469(17) 0.0395(15) 0.0478(17) -0.0061(12) -0.0245(14) 0.0003(13)
N2 0.050(2) 0.0357(17) 0.052(2) -0.0018(15) -0.0320(18) -0.0038(15)
C2 0.061(3) 0.035(2) 0.052(3) 0.0018(19) -0.030(2) 0.0020(19)
N2S 0.055(2) 0.045(2) 0.060(2) -0.0026(18) -0.025(2) -0.0011(19)
C2S 0.101(5) 0.141(6) 0.059(3) -0.013(4) -0.048(4) -0.024(4)
C3S 0.050(3) 0.057(3) 0.054(3) -0.003(2) -0.025(2) -0.008(2)
C3 0.081(4) 0.052(3) 0.055(3) 0.005(2) -0.037(3) -0.001(3)
C4 0.090(5) 0.072(4) 0.057(3) 0.010(3) -0.015(3) 0.001(3)
O4A 0.226(15) 0.034(3) 0.258(16) 0.019(6) -0.186(14) -0.002(6)
O4B 0.074(12) 0.12(2) 0.33(3) -0.13(2) -0.110(17) 0.038(11)
C4S 0.062(3) 0.093(4) 0.067(4) -0.025(3) -0.016(3) 0.006(3)
O5 0.105(4) 0.134(5) 0.178(5) 0.022(4) -0.069(4) -0.046(3)
C5 0.062(3) 0.083(4) 0.072(4) 0.016(3) -0.019(3) -0.013(3)
O6 0.097(3) 0.069(2) 0.149(4) -0.016(2) -0.090(3) 0.009(2)
C6 0.059(3) 0.050(3) 0.066(3) 0.004(2) -0.028(3) -0.008(2)
O7 0.221(7) 0.196(7) 0.124(5) -0.005(4) -0.093(5) -0.050(6)
C7 0.053(3) 0.0284(19) 0.049(3) 0.0009(17) -0.023(2) -0.0012(18)
C8 0.056(3) 0.050(3) 0.073(3) 0.003(2) -0.044(3) -0.010(2)
O8 0.195(6) 0.100(4) 0.201(6) 0.043(4) -0.098(5) 0.005(4)
C9 0.065(3) 0.060(3) 0.084(4) 0.009(3) -0.046(3) -0.023(2)
O9 0.136(5) 0.277(8) 0.123(4) -0.067(5) -0.081(4) -0.010(5)
C10 0.043(2) 0.044(2) 0.055(3) 0.001(2) -0.018(2) -0.0044(19)
O10 0.154(6) 0.184(6) 0.127(5) 0.011(4) 0.024(4) -0.063(5)
C11 0.048(3) 0.040(2) 0.056(3) 0.0010(19) -0.026(2) -0.0078(19)
O11 0.131(4) 0.135(4) 0.115(4) -0.060(3) -0.031(3) -0.002(4)
C12 0.067(3) 0.040(2) 0.049(3) -0.0083(19) -0.030(2) 0.008(2)
C13 0.070(3) 0.044(2) 0.055(3) -0.010(2) -0.036(3) -0.002(2)
C1W 0.231(13) 0.084(6) 0.188(10) -0.002(6) -0.166(11) -0.013(7)
N1W 0.252(13) 0.153(8) 0.245(11) -0.013(7) -0.189(11) 0.000(8)
C2W 0.112(7) 0.134(8) 0.243(12) -0.031(8) -0.053(8) -0.009(6)

loop_
_atom_type_symbol
_atom_type_description
_atom_type_scat_dispersion_real
_atom_type_scat_dispersion_imag
_atom_type_scat_source
C C 0.0033 0.0016 'International Tables Vol C Tables 4.2.6.8 and 6.1.1.4'
H H 0.0000 0.0000 'International Tables Vol C Tables 4.2.6.8 and 6.1.1.4'
N N 0.0061 0.0033 'International Tables Vol C Tables 4.2.6.8 and 6.1.1.4'
O O 0.0106 0.0060 'International Tables Vol C Tables 4.2.6.8 and 6.1.1.4'
Cl Cl 0.1484 0.1585 'International Tables Vol C Tables 4.2.6.8 and 6.1.1.4'
Ni Ni 0.3393 1.1124 'International Tables Vol C Tables 4.2.6.8 and 6.1.1.4'

loop_
_geom_angle_atom_site_label_1
_geom_angle_atom_site_label_2
_geom_angle_atom_site_label_3
_geom_angle
_geom_angle_site_symmetry_1
_geom_angle_site_symmetry_3
_geom_angle_publ_flag
N1S Ni1 N2 173.05(13) . . ?
N1S Ni1 N2S 87.90(15) . . ?
N2 Ni1 N2S 96.65(14) . . ?
N1S Ni1 N1 91.77(15) . . ?
N2 Ni1 N1 93.68(14) . . ?
N2S Ni1 N1 87.37(15) . . ?
N1S Ni1 O1 95.47(13) . . ?
N2 Ni1 O1 79.70(12) . . ?
N2S Ni1 O1 85.61(13) . . ?
N1 Ni1 O1 169.72(13) . . ?
N1S Ni1 O2 93.52(13) . 2_667 ?
N2 Ni1 O2 82.04(12) . 2_667 ?
N2S Ni1 O2 178.23(12) . 2_667 ?
N1 Ni1 O2 91.53(13) . 2_667 ?
O1 Ni1 O2 95.30(11) . 2_667 ?
O4A Cl1 O4B 46.6(18) . . ?
O4A Cl1 O6 113.4(6) . . ?
O4B Cl1 O6 103.6(16) . . ?
O4A Cl1 O5 125.7(10) . . ?
O4B Cl1 O5 93.6(16) . . ?
O6 Cl1 O5 110.8(3) . . ?
O4A Cl1 O7 100.3(10) . . ?
O4B Cl1 O7 143(3) . . ?
O6 Cl1 O7 106.1(4) . . ?
O5 Cl1 O7 96.3(4) . . ?
C9 O1 C10 113.8(3) . . ?
C9 O1 Ni1 114.6(2) . . ?
C10 O1 Ni1 131.5(2) . . ?
C7 N1 Ni1 118.4(3) . . ?
C7 N1 H2N 111(3) . . ?
Ni1 N1 H2N 109(3) . . ?
C7 N1 H1N 107(3) . . ?
Ni1 N1 H1N 101(3) . . ?
H2N N1 H1N 109(4) . . ?
C1S N1S Ni1 163.6(4) . . ?
C2 C1 N2 113.1(3) . . ?
C2 C1 H1A 109.0 . . ?
N2 C1 H1A 109.0 . . ?
C2 C1 H1B 109.0 . . ?
N2 C1 H1B 109.0 . . ?
H1A C1 H1B 107.8 . . ?
N1S C1S C2S 179.4(6) . . ?
O8 Cl2 O10 108.5(5) . . ?
O8 Cl2 O9 105.1(5) . . ?
O10 Cl2 O9 113.7(4) . . ?
O8 Cl2 O11 108.8(4) . . ?
O10 Cl2 O11 110.0(4) . . ?
O9 Cl2 O11 110.5(4) . . ?
C12 O2 C11 111.4(3) . . ?
C12 O2 Ni1 110.9(2) . 2_667 ?
C11 O2 Ni1 120.0(2) . 2_667 ?
C8 N2 C13 108.9(3) . 2_667 ?
C8 N2 C1 108.6(3) . . ?
C13 N2 C1 113.0(3) 2_667 . ?
C8 N2 Ni1 106.2(3) . . ?
C13 N2 Ni1 109.5(2) 2_667 . ?
C1 N2 Ni1 110.4(2) . . ?
C7 C2 C3 117.2(5) . . ?
C7 C2 C1 121.9(4) . . ?
C3 C2 C1 120.9(4) . . ?
C3S N2S Ni1 173.2(4) . . ?
C1S C2S H2S1 109.5 . . ?
C1S C2S H2S2 109.5 . . ?
H2S1 C2S H2S2 109.5 . . ?
C1S C2S H2S3 109.5 . . ?
H2S1 C2S H2S3 109.5 . . ?
H2S2 C2S H2S3 109.5 . . ?
N2S C3S C4S 178.5(5) . . ?
C4 C3 C2 121.7(5) . . ?
C4 C3 H3 119.2 . . ?
C2 C3 H3 119.2 . . ?
C5 C4 C3 120.3(5) . . ?
C5 C4 H4 119.8 . . ?
C3 C4 H4 119.8 . . ?
C3S C4S H4S1 109.5 . . ?
C3S C4S H4S2 109.5 . . ?
H4S1 C4S H4S2 109.5 . . ?
C3S C4S H4S3 109.5 . . ?
H4S1 C4S H4S3 109.5 . . ?
H4S2 C4S H4S3 109.5 . . ?
C4 C5 C6 118.9(5) . . ?
C4 C5 H5 120.6 . . ?
C6 C5 H5 120.6 . . ?
C7 C6 C5 120.9(5) . . ?
C7 C6 H6 119.5 . . ?
C5 C6 H6 119.5 . . ?
C6 C7 C2 121.0(4) . . ?
C6 C7 N1 120.6(4) . . ?
C2 C7 N1 118.3(4) . . ?
N2 C8 C9 111.8(3) . . ?
N2 C8 H8A 109.3 . . ?
C9 C8 H8A 109.3 . . ?
N2 C8 H8B 109.3 . . ?
C9 C8 H8B 109.3 . . ?
H8A C8 H8B 107.9 . . ?
O1 C9 C8 108.3(3) . . ?
O1 C9 H9A 110.0 . . ?
C8 C9 H9A 110.0 . . ?
O1 C9 H9B 110.0 . . ?
C8 C9 H9B 110.0 . . ?
H9A C9 H9B 108.4 . . ?
O1 C10 C11 113.2(4) . . ?
O1 C10 H10A 108.9 . . ?
C11 C10 H10A 108.9 . . ?
O1 C10 H10B 108.9 . . ?
C11 C10 H10B 108.9 . . ?
H10A C10 H10B 107.8 . . ?
O2 C11 C10 113.6(3) . . ?
O2 C11 H11A 108.9 . . ?
C10 C11 H11A 108.9 . . ?
O2 C11 H11B 108.9 . . ?
C10 C11 H11B 108.9 . . ?
H11A C11 H11B 107.7 . . ?
O2 C12 C13 107.9(4) . . ?
O2 C12 H12A 110.1 . . ?
C13 C12 H12A 110.1 . . ?
O2 C12 H12B 110.1 . . ?
C13 C12 H12B 110.1 . . ?
H12A C12 H12B 108.4 . . ?
N2 C13 C12 112.9(3) 2_667 . ?
N2 C13 H13A 109.0 2_667 . ?
C12 C13 H13A 109.0 . . ?
N2 C13 H13B 109.0 2_667 . ?
C12 C13 H13B 109.0 . . ?
H13A C13 H13B 107.8 . . ?
N1W C1W C2W 174.7(14) . . ?
C1W C2W H2W1 109.5 . . ?
C1W C2W H2W2 109.5 . . ?
H2W1 C2W H2W2 109.5 . . ?
C1W C2W H2W3 109.5 . . ?
H2W1 C2W H2W3 109.5 . . ?
H2W2 C2W H2W3 109.5 . . ?

loop_
_geom_bond_atom_site_label_1
_geom_bond_atom_site_label_2
_geom_bond_distance
_geom_bond_site_symmetry_2
_geom_bond_publ_flag
Ni1 N1S 2.035(4) . ?
Ni1 N2 2.045(3) . ?
Ni1 N2S 2.095(4) . ?
Ni1 N1 2.098(4) . ?
Ni1 O1 2.117(3) . ?
Ni1 O2 2.150(3) 2_667 ?
Cl1 O4A 1.327(7) . ?
Cl1 O4B 1.387(14) . ?
Cl1 O6 1.397(4) . ?
Cl1 O5 1.404(5) . ?
Cl1 O7 1.471(6) . ?
O1 C9 1.433(5) . ?
O1 C10 1.436(5) . ?
N1 C7 1.446(5) . ?
N1 H2N 0.78(4) . ?
N1 H1N 0.89(4) . ?
N1S C1S 1.112(5) . ?
C1 C2 1.493(6) . ?
C1 N2 1.505(5) . ?
C1 H1A 0.9700 . ?
C1 H1B 0.9700 . ?
C1S C2S 1.455(6) . ?
Cl2 O8 1.377(5) . ?
Cl2 O10 1.390(6) . ?
Cl2 O9 1.403(5) . ?
Cl2 O11 1.410(5) . ?
O2 C12 1.447(5) . ?
O2 C11 1.450(5) . ?
O2 Ni1 2.150(3) 2_667 ?
N2 C8 1.488(5) . ?
N2 C13 1.492(5) 2_667 ?
C2 C7 1.386(6) . ?
C2 C3 1.391(6) . ?
N2S C3S 1.137(6) . ?
C2S H2S1 0.9600 . ?
C2S H2S2 0.9600 . ?
C2S H2S3 0.9600 . ?
C3S C4S 1.460(7) . ?
C3 C4 1.377(8) . ?
C3 H3 0.9300 . ?
C4 C5 1.368(8) . ?
C4 H4 0.9300 . ?
C4S H4S1 0.9600 . ?
C4S H4S2 0.9600 . ?
C4S H4S3 0.9600 . ?
C5 C6 1.384(7) . ?
C5 H5 0.9300 . ?
C6 C7 1.373(6) . ?
C6 H6 0.9300 . ?
C8 C9 1.519(6) . ?
C8 H8A 0.9700 . ?
C8 H8B 0.9700 . ?
C9 H9A 0.9700 . ?
C9 H9B 0.9700 . ?
C10 C11 1.493(6) . ?
C10 H10A 0.9700 . ?
C10 H10B 0.9700 . ?
C11 H11A 0.9700 . ?
C11 H11B 0.9700 . ?
C12 C13 1.508(6) . ?
C12 H12A 0.9700 . ?
C12 H12B 0.9700 . ?
C13 N2 1.492(5) 2_667 ?
C13 H13A 0.9700 . ?
C13 H13B 0.9700 . ?
C1W N1W 1.181(14) . ?
C1W C2W 1.361(13) . ?
C2W H2W1 0.9600 . ?
C2W H2W2 0.9600 . ?
C2W H2W3 0.9600 . ?

loop_
_geom_hbond_atom_site_label_D
_geom_hbond_atom_site_label_H
_geom_hbond_atom_site_label_A
_geom_hbond_distance_DH
_geom_hbond_distance_HA
_geom_hbond_distance_DA
_geom_hbond_angle_DHA
_geom_hbond_site_symmetry_A
N1 H2N O6 0.78(4) 2.38(4) 3.160(5) 173(4) 2_657
N1 H1N O6 0.89(4) 2.22(4) 3.025(5) 151(4) .

loop_
_geom_torsion_atom_site_label_1
_geom_torsion_atom_site_label_2
_geom_torsion_atom_site_label_3
_geom_torsion_atom_site_label_4
_geom_torsion
_geom_torsion_site_symmetry_1
_geom_torsion_site_symmetry_2
_geom_torsion_site_symmetry_3
_geom_torsion_site_symmetry_4
_geom_torsion_publ_flag
N1S Ni1 O1 C9 -170.3(3) . . . . ?
N2 Ni1 O1 C9 14.8(3) . . . . ?
N2S Ni1 O1 C9 -82.8(3) . . . . ?
N1 Ni1 O1 C9 -35.7(9) . . . . ?
O2 Ni1 O1 C9 95.7(3) 2_667 . . . ?
N1S Ni1 O1 C10 5.7(3) . . . . ?
N2 Ni1 O1 C10 -169.2(3) . . . . ?
N2S Ni1 O1 C10 93.2(3) . . . . ?
N1 Ni1 O1 C10 140.3(7) . . . . ?
O2 Ni1 O1 C10 -88.3(3) 2_667 . . . ?
N1S Ni1 N1 C7 -146.5(3) . . . . ?
N2 Ni1 N1 C7 29.2(3) . . . . ?
N2S Ni1 N1 C7 125.7(3) . . . . ?
O1 Ni1 N1 C7 78.7(8) . . . . ?
O2 Ni1 N1 C7 -52.9(3) 2_667 . . . ?
N2S Ni1 N1S C1S 36.0(13) . . . . ?
N1 Ni1 N1S C1S -51.3(13) . . . . ?
O1 Ni1 N1S C1S 121.4(13) . . . . ?
O2 Ni1 N1S C1S -143.0(13) 2_667 . . . ?
C2 C1 N2 C8 178.5(4) . . . . ?
C2 C1 N2 C13 57.5(5) . . . 2_667 ?
C2 C1 N2 Ni1 -65.4(4) . . . . ?
N2S Ni1 N2 C8 51.1(3) . . . . ?
N1 Ni1 N2 C8 138.9(3) . . . . ?
O1 Ni1 N2 C8 -33.2(2) . . . . ?
O2 Ni1 N2 C8 -130.1(3) 2_667 . . . ?
N2S Ni1 N2 C13 168.5(3) . . . 2_667 ?
N1 Ni1 N2 C13 -103.7(3) . . . 2_667 ?
O1 Ni1 N2 C13 84.2(3) . . . 2_667 ?
O2 Ni1 N2 C13 -12.7(3) 2_667 . . 2_667 ?
N2S Ni1 N2 C1 -66.4(3) . . . . ?
N1 Ni1 N2 C1 21.4(3) . . . . ?
O1 Ni1 N2 C1 -150.7(3) . . . . ?
O2 Ni1 N2 C1 112.4(3) 2_667 . . . ?
N2 C1 C2 C7 63.0(5) . . . . ?
N2 C1 C2 C3 -116.5(4) . . . . ?
C7 C2 C3 C4 -1.1(7) . . . . ?
C1 C2 C3 C4 178.5(4) . . . . ?
C2 C3 C4 C5 0.2(8) . . . . ?
C3 C4 C5 C6 -0.3(8) . . . . ?
C4 C5 C6 C7 1.3(8) . . . . ?
C5 C6 C7 C2 -2.3(7) . . . . ?
C5 C6 C7 N1 -178.9(4) . . . . ?
C3 C2 C7 C6 2.1(6) . . . . ?
C1 C2 C7 C6 -177.5(4) . . . . ?
C3 C2 C7 N1 178.8(4) . . . . ?
C1 C2 C7 N1 -0.7(6) . . . . ?
Ni1 N1 C7 C6 133.3(4) . . . . ?
Ni1 N1 C7 C2 -43.4(5) . . . . ?
C13 N2 C8 C9 -69.0(5) 2_667 . . . ?
C1 N2 C8 C9 167.5(4) . . . . ?
Ni1 N2 C8 C9 48.8(4) . . . . ?
C10 O1 C9 C8 -169.0(4) . . . . ?
Ni1 O1 C9 C8 7.7(5) . . . . ?
N2 C8 C9 O1 -37.0(6) . . . . ?
C9 O1 C10 C11 -94.7(4) . . . . ?
Ni1 O1 C10 C11 89.3(4) . . . . ?
C12 O2 C11 C10 -76.2(4) . . . . ?
Ni1 O2 C11 C10 151.9(3) 2_667 . . . ?
O1 C10 C11 O2 -79.5(4) . . . . ?
C11 O2 C12 C13 -169.8(3) . . . . ?
Ni1 O2 C12 C13 -33.4(4) 2_667 . . . ?
O2 C12 C13 N2 46.3(5) . . . 2_667 ?
